data_7003445
loop_
_publ_author_name
'Garc\'ia-\'Alvarez, Joaqu\'in'
'Graham, David V.'
'Hevia, Eva'
'Kennedy, Alan R.'
'Mulvey, Robert E.'

_publ_section_title
;
 Synthesis and characterisation of new bimetallic alkali
 metal--magnesium mixed diisopropylamide-acetylides: structural
 variations in bimetallic lithium- and sodium-heteroleptic magnesiates
;
_journal_issue 11
_journal_name_full 'Dalton Transactions'
_journal_page_first 1481
_journal_page_last 1486
_journal_paper_doi 10.1039/b716215d
_journal_year 2008
_chemical_formula_sum 'C56 H80 Mg2 N6 Na2'
_chemical_formula_weight 931.86
_chemical_name_systematic
;
?
;
_space_group_IT_number 2
_symmetry_cell_setting triclinic
_symmetry_space_group_name_Hall '-P 1'
_symmetry_space_group_name_H-M 'P -1'
_atom_sites_solution_hydrogens geom
_atom_sites_solution_primary direct
_atom_sites_solution_secondary difmap
_audit_creation_method SHELXL-97
_cell_angle_alpha 75.407(2)
_cell_angle_beta 78.428(2)
_cell_angle_gamma 65.633(2)
_cell_formula_units_Z 1
_cell_length_a 10.7683(5)
_cell_length_b 12.0499(6)
_cell_length_c 12.3553(6)
_cell_measurement_reflns_used 5441
_cell_measurement_temperature 123(2)
_cell_measurement_theta_max 26.02
_cell_measurement_theta_min 1.00
_cell_volume 1404.74(12)
_computing_data_collection 'Collect and Denzo'
_computing_structure_refinement 'SHELXL-97 (Sheldrick, 1997)'
_computing_structure_solution Shelxs97
_diffrn_ambient_temperature 123(2)
_diffrn_measured_fraction_theta_full 0.992
_diffrn_measured_fraction_theta_max 0.992
_diffrn_measurement_device_type 'Nonius Kappa CCD'
_diffrn_measurement_method 'omega and phi scans'
_diffrn_radiation_monochromator graphite
_diffrn_radiation_source 'fine-focus sealed tube'
_diffrn_radiation_type MoK\a
_diffrn_radiation_wavelength 0.71073
_diffrn_reflns_av_R_equivalents 0.037
_diffrn_reflns_av_sigmaI/netI 0.0356
_diffrn_reflns_limit_h_max 13
_diffrn_reflns_limit_h_min -13
_diffrn_reflns_limit_k_max 14
_diffrn_reflns_limit_k_min -14
_diffrn_reflns_limit_l_max 15
_diffrn_reflns_limit_l_min -15
_diffrn_reflns_number 23308
_diffrn_reflns_theta_full 26.00
_diffrn_reflns_theta_max 26.00
_diffrn_reflns_theta_min 1.71
_exptl_absorpt_coefficient_mu 0.098
_exptl_absorpt_correction_type none
_exptl_crystal_colour colourless
_exptl_crystal_density_diffrn 1.102
_exptl_crystal_density_method 'not measured'
_exptl_crystal_description prism
_exptl_crystal_F_000 504
_exptl_crystal_size_max 0.40
_exptl_crystal_size_mid 0.40
_exptl_crystal_size_min 0.33
_refine_diff_density_max 0.480
_refine_diff_density_min -0.334
_refine_diff_density_rms 0.043
_refine_ls_extinction_method none
_refine_ls_goodness_of_fit_ref 1.020
_refine_ls_hydrogen_treatment constr
_refine_ls_matrix_type full
_refine_ls_number_parameters 306
_refine_ls_number_reflns 5482
_refine_ls_number_restraints 0
_refine_ls_restrained_S_all 1.020
_refine_ls_R_factor_all 0.0636
_refine_ls_R_factor_gt 0.0479
_refine_ls_shift/su_max 0.000
_refine_ls_shift/su_mean 0.000
_refine_ls_structure_factor_coef Fsqd
_refine_ls_weighting_details 'calc w=1/[\s^2^(Fo^2^)+(0.0637P)^2^+0.7378P] where P=(Fo^2^+2Fc^2^)/3'
_refine_ls_weighting_scheme calc
_refine_ls_wR_factor_gt 0.1212
_refine_ls_wR_factor_ref 0.1313
_reflns_number_gt 4424
_reflns_number_total 5482
_reflns_threshold_expression I>2\s(I)
_cod_data_source_file b716215d.txt
_cod_data_source_block grem205
_cod_original_cell_volume 1404.75(12)
_cod_original_sg_symbol_H-M P-1
_cod_database_code 7003445

loop_
_symmetry_equiv_pos_as_xyz
'x, y, z'
'-x, -y, -z'

loop_
_atom_site_label
_atom_site_type_symbol
_atom_site_fract_x
_atom_site_fract_y
_atom_site_fract_z
_atom_site_U_iso_or_equiv
_atom_site_adp_type
_atom_site_occupancy
_atom_site_symmetry_multiplicity
_atom_site_calc_flag
_atom_site_refinement_flags
_atom_site_disorder_assembly
_atom_site_disorder_group
Na1 Na 0.05420(8) 0.27084(7) 0.71454(6) 0.0362(2) Uani 1 1 d . . .
Mg1 Mg 0.02113(5) 0.43551(5) 0.90703(4) 0.02133(15) Uani 1 1 d . . .
N1 N 0.11253(14) 0.54764(13) 0.93845(12) 0.0248(3) Uani 1 1 d . . .
N2 N 0.1466(2) 0.13589(16) 0.57400(14) 0.0425(4) Uani 1 1 d . . .
N3 N -0.10253(18) 0.15986(16) 0.74781(15) 0.0407(4) Uani 1 1 d . . .
C1 C 0.0941(2) 0.67204(17) 0.86548(16) 0.0330(4) Uani 1 1 d . . .
H1 H 0.1069 0.7239 0.9107 0.040 Uiso 1 1 calc R . .
C2 C 0.1882(2) 0.6739(2) 0.75653(18) 0.0473(5) Uani 1 1 d . . .
H2A H 0.2826 0.6469 0.7734 0.071 Uiso 1 1 calc R . .
H2B H 0.1593 0.7583 0.7119 0.071 Uiso 1 1 calc R . .
H2C H 0.1836 0.6175 0.7138 0.071 Uiso 1 1 calc R . .
C3 C -0.0533(2) 0.73344(17) 0.83565(17) 0.0362(4) Uani 1 1 d . . .
H3A H -0.0667 0.6869 0.7874 0.054 Uiso 1 1 calc R . .
H3B H -0.0710 0.8189 0.7957 0.054 Uiso 1 1 calc R . .
H3C H -0.1167 0.7339 0.9047 0.054 Uiso 1 1 calc R . .
C4 C 0.25435(19) 0.47931(18) 0.97571(16) 0.0318(4) Uani 1 1 d . . .
H4 H 0.2447 0.4154 1.0427 0.038 Uiso 1 1 calc R . .
C5 C 0.3061(2) 0.5593(2) 1.01916(17) 0.0394(5) Uani 1 1 d . . .
H5A H 0.3319 0.6160 0.9555 0.059 Uiso 1 1 calc R . .
H5B H 0.3862 0.5056 1.0595 0.059 Uiso 1 1 calc R . .
H5C H 0.2333 0.6074 1.0703 0.059 Uiso 1 1 calc R . .
C6 C 0.3664(2) 0.4058(2) 0.89353(17) 0.0395(5) Uani 1 1 d . . .
H6A H 0.3322 0.3561 0.8650 0.059 Uiso 1 1 calc R . .
H6B H 0.4473 0.3509 0.9325 0.059 Uiso 1 1 calc R . .
H6C H 0.3915 0.4635 0.8305 0.059 Uiso 1 1 calc R . .
C7 C 0.15467(19) 0.24580(17) 0.89142(15) 0.0296(4) Uani 1 1 d . . .
C8 C 0.24411(18) 0.14643(17) 0.87676(15) 0.0295(4) Uani 1 1 d . . .
C9 C 0.36030(19) 0.03496(16) 0.85594(15) 0.0306(4) Uani 1 1 d . . .
C10 C 0.4875(2) 0.0421(2) 0.8146(3) 0.0614(7) Uani 1 1 d . . .
H10 H 0.4977 0.1188 0.8047 0.074 Uiso 1 1 calc R . .
C11 C 0.5993(2) -0.0611(2) 0.7876(3) 0.0724(9) Uani 1 1 d . . .
H11 H 0.6852 -0.0544 0.7591 0.087 Uiso 1 1 calc R . .
C12 C 0.5871(2) -0.1730(2) 0.8018(2) 0.0500(6) Uani 1 1 d . . .
H12 H 0.6644 -0.2439 0.7847 0.060 Uiso 1 1 calc R . .
C13 C 0.4627(2) -0.18110(19) 0.84099(19) 0.0454(5) Uani 1 1 d . . .
H13 H 0.4532 -0.2579 0.8497 0.054 Uiso 1 1 calc R . .
C14 C 0.3501(2) -0.07851(18) 0.86817(18) 0.0398(5) Uani 1 1 d . . .
H14 H 0.2645 -0.0862 0.8957 0.048 Uiso 1 1 calc R . .
C15 C -0.08541(18) 0.48929(16) 0.75659(14) 0.0253(4) Uani 1 1 d . . .
C16 C -0.15751(17) 0.51480(15) 0.68213(14) 0.0248(4) Uani 1 1 d . . .
C17 C -0.24956(18) 0.55442(16) 0.59698(14) 0.0257(4) Uani 1 1 d . . .
C18 C -0.3910(2) 0.5979(2) 0.62587(17) 0.0396(5) Uani 1 1 d . . .
H18 H -0.4272 0.5989 0.7025 0.047 Uiso 1 1 calc R . .
C19 C -0.4797(2) 0.6398(3) 0.54376(19) 0.0537(6) Uani 1 1 d . . .
H19 H -0.5760 0.6687 0.5647 0.064 Uiso 1 1 calc R . .
C20 C -0.4290(2) 0.6398(2) 0.43225(19) 0.0501(6) Uani 1 1 d . . .
H20 H -0.4900 0.6700 0.3762 0.060 Uiso 1 1 calc R . .
C21 C -0.2892(2) 0.5959(2) 0.40214(16) 0.0387(5) Uani 1 1 d . . .
H21 H -0.2541 0.5951 0.3253 0.046 Uiso 1 1 calc R . .
C22 C -0.19993(19) 0.55296(18) 0.48329(15) 0.0299(4) Uani 1 1 d . . .
H22 H -0.1038 0.5221 0.4617 0.036 Uiso 1 1 calc R . .
C23 C 0.2969(3) 0.0811(2) 0.5545(2) 0.0578(6) Uani 1 1 d . . .
H23A H 0.3343 0.0341 0.6257 0.087 Uiso 1 1 calc R . .
H23B H 0.3320 0.1472 0.5240 0.087 Uiso 1 1 calc R . .
H23C H 0.3247 0.0254 0.5008 0.087 Uiso 1 1 calc R . .
C24 C 0.0925(3) 0.2034(2) 0.46659(18) 0.0554(7) Uani 1 1 d . . .
H24A H 0.1070 0.1443 0.4190 0.083 Uiso 1 1 calc R . .
H24B H 0.1403 0.2590 0.4287 0.083 Uiso 1 1 calc R . .
H24C H -0.0058 0.2523 0.4801 0.083 Uiso 1 1 calc R . .
C25 C 0.0936(3) 0.03786(19) 0.62402(17) 0.0461(6) Uani 1 1 d . . .
H25A H 0.1416 -0.0134 0.6908 0.055 Uiso 1 1 calc R . .
H25B H 0.1155 -0.0165 0.5690 0.055 Uiso 1 1 calc R . .
C26 C -0.0592(3) 0.0855(2) 0.65901(18) 0.0468(6) Uani 1 1 d . . .
H26A H -0.1073 0.1369 0.5923 0.056 Uiso 1 1 calc R . .
H26B H -0.0876 0.0140 0.6861 0.056 Uiso 1 1 calc R . .
C27 C -0.0768(3) 0.0794(2) 0.85821(19) 0.0524(6) Uani 1 1 d . . .
H27A H -0.1000 0.1304 0.9154 0.079 Uiso 1 1 calc R . .
H27B H 0.0203 0.0242 0.8569 0.079 Uiso 1 1 calc R . .
H27C H -0.1334 0.0296 0.8763 0.079 Uiso 1 1 calc R . .
C28 C -0.2495(2) 0.2383(2) 0.7491(3) 0.0625(7) Uani 1 1 d . . .
H28A H -0.3026 0.1857 0.7648 0.094 Uiso 1 1 calc R . .
H28B H -0.2672 0.2934 0.6757 0.094 Uiso 1 1 calc R . .
H28C H -0.2767 0.2882 0.8077 0.094 Uiso 1 1 calc R . .

loop_
_atom_site_aniso_label
_atom_site_aniso_U_11
_atom_site_aniso_U_22
_atom_site_aniso_U_33
_atom_site_aniso_U_23
_atom_site_aniso_U_13
_atom_site_aniso_U_12
Na1 0.0448(5) 0.0323(4) 0.0374(4) -0.0146(3) -0.0100(3) -0.0134(3)
Mg1 0.0221(3) 0.0231(3) 0.0195(3) -0.0069(2) -0.0023(2) -0.0076(2)
N1 0.0264(8) 0.0250(7) 0.0227(7) -0.0062(6) -0.0051(6) -0.0074(6)
N2 0.0672(13) 0.0382(9) 0.0290(9) -0.0055(7) -0.0071(8) -0.0267(9)
N3 0.0467(10) 0.0373(9) 0.0481(10) -0.0112(8) -0.0122(8) -0.0209(8)
C1 0.0413(11) 0.0302(10) 0.0322(10) -0.0061(8) -0.0033(8) -0.0186(8)
C2 0.0547(14) 0.0421(12) 0.0396(12) 0.0002(9) -0.0010(10) -0.0197(10)
C3 0.0463(12) 0.0264(9) 0.0340(10) 0.0000(8) -0.0108(9) -0.0125(8)
C4 0.0284(10) 0.0380(10) 0.0318(10) -0.0073(8) -0.0034(8) -0.0149(8)
C5 0.0353(11) 0.0543(13) 0.0374(11) -0.0128(9) -0.0026(9) -0.0242(10)
C6 0.0273(10) 0.0548(13) 0.0400(11) -0.0165(10) -0.0010(8) -0.0159(9)
C7 0.0307(10) 0.0294(9) 0.0282(9) -0.0076(7) -0.0053(7) -0.0088(8)
C8 0.0301(10) 0.0287(9) 0.0289(9) -0.0064(7) -0.0056(7) -0.0089(8)
C9 0.0297(10) 0.0266(9) 0.0323(10) -0.0073(7) -0.0061(8) -0.0053(7)
C10 0.0316(12) 0.0369(12) 0.118(2) -0.0254(14) -0.0035(13) -0.0115(10)
C11 0.0302(12) 0.0473(14) 0.137(3) -0.0313(16) 0.0049(14) -0.0110(11)
C12 0.0349(11) 0.0321(11) 0.0724(16) -0.0154(11) -0.0011(11) -0.0015(9)
C13 0.0453(13) 0.0256(10) 0.0569(14) -0.0084(9) 0.0060(10) -0.0103(9)
C14 0.0354(11) 0.0330(10) 0.0449(12) -0.0075(9) 0.0076(9) -0.0127(9)
C15 0.0277(9) 0.0258(9) 0.0231(8) -0.0064(7) -0.0009(7) -0.0106(7)
C16 0.0278(9) 0.0250(8) 0.0226(8) -0.0057(7) 0.0002(7) -0.0118(7)
C17 0.0282(9) 0.0281(9) 0.0238(8) -0.0045(7) -0.0052(7) -0.0129(7)
C18 0.0309(10) 0.0580(13) 0.0283(10) -0.0098(9) -0.0005(8) -0.0158(9)
C19 0.0265(11) 0.0838(18) 0.0449(13) -0.0097(12) -0.0071(9) -0.0154(11)
C20 0.0397(12) 0.0748(16) 0.0380(12) -0.0025(11) -0.0191(10) -0.0219(11)
C21 0.0426(12) 0.0576(13) 0.0231(9) -0.0080(9) -0.0052(8) -0.0253(10)
C22 0.0279(9) 0.0384(10) 0.0267(9) -0.0086(8) -0.0023(7) -0.0149(8)
C23 0.0701(17) 0.0617(16) 0.0402(13) -0.0151(11) 0.0018(12) -0.0242(13)
C24 0.096(2) 0.0478(13) 0.0350(12) 0.0023(10) -0.0157(12) -0.0424(14)
C25 0.0816(17) 0.0330(11) 0.0295(10) -0.0077(8) -0.0043(10) -0.0273(11)
C26 0.0798(17) 0.0384(11) 0.0397(11) -0.0029(9) -0.0175(11) -0.0373(12)
C27 0.0640(16) 0.0604(15) 0.0397(12) -0.0136(11) -0.0015(11) -0.0300(12)
C28 0.0459(14) 0.0541(15) 0.101(2) -0.0202(14) -0.0201(14) -0.0243(12)

loop_
_atom_type_symbol
_atom_type_description
_atom_type_scat_dispersion_real
_atom_type_scat_dispersion_imag
_atom_type_scat_source
Na Na 0.0362 0.0249 'International Tables Vol C Tables 4.2.6.8 and 6.1.1.4'
Mg Mg 0.0486 0.0363 'International Tables Vol C Tables 4.2.6.8 and 6.1.1.4'
N N 0.0061 0.0033 'International Tables Vol C Tables 4.2.6.8 and 6.1.1.4'
C C 0.0033 0.0016 'International Tables Vol C Tables 4.2.6.8 and 6.1.1.4'
H H 0.0000 0.0000 'International Tables Vol C Tables 4.2.6.8 and 6.1.1.4'

loop_
_geom_angle_atom_site_label_1
_geom_angle_atom_site_label_2
_geom_angle_atom_site_label_3
_geom_angle
_geom_angle_site_symmetry_1
_geom_angle_site_symmetry_3
_geom_angle_publ_flag
N2 Na1 N3 76.18(6) . . ?
N2 Na1 C7 127.50(7) . . ?
N3 Na1 C7 111.89(7) . . ?
N2 Na1 C15 147.71(6) . . ?
N3 Na1 C15 108.16(6) . . ?
C7 Na1 C15 81.65(6) . . ?
N2 Na1 C8 102.19(6) . . ?
N3 Na1 C8 106.97(6) . . ?
C7 Na1 C8 25.40(5) . . ?
C15 Na1 C8 106.68(6) . . ?
N2 Na1 C16 124.77(6) . . ?
N3 Na1 C16 95.26(6) . . ?
C7 Na1 C16 106.58(6) . . ?
C15 Na1 C16 25.16(5) . . ?
C8 Na1 C16 131.78(6) . . ?
N2 Na1 C25 27.35(6) . . ?
N3 Na1 C25 51.51(6) . . ?
C7 Na1 C25 120.18(6) . . ?
C15 Na1 C25 153.23(7) . . ?
C8 Na1 C25 97.01(6) . . ?
C16 Na1 C25 129.44(6) . . ?
N2 Na1 Mg1 164.02(6) . . ?
N3 Na1 Mg1 116.52(5) . . ?
C7 Na1 Mg1 40.58(4) . . ?
C15 Na1 Mg1 41.07(4) . . ?
C8 Na1 Mg1 65.75(4) . . ?
C16 Na1 Mg1 66.05(4) . . ?
C25 Na1 Mg1 156.81(5) . . ?
N1 Mg1 N1 92.36(6) . 2_567 ?
N1 Mg1 C7 117.08(7) . . ?
N1 Mg1 C7 114.38(7) 2_567 . ?
N1 Mg1 C15 120.82(6) . . ?
N1 Mg1 C15 114.19(6) 2_567 . ?
C7 Mg1 C15 99.14(7) . . ?
N1 Mg1 Mg1 46.67(4) . 2_567 ?
N1 Mg1 Mg1 45.69(4) 2_567 2_567 ?
C7 Mg1 Mg1 128.79(6) . 2_567 ?
C15 Mg1 Mg1 131.70(5) . 2_567 ?
N1 Mg1 Na1 138.73(5) . . ?
N1 Mg1 Na1 128.84(5) 2_567 . ?
C7 Mg1 Na1 49.10(5) . . ?
C15 Mg1 Na1 50.05(5) . . ?
Mg1 Mg1 Na1 174.17(3) 2_567 . ?
C1 N1 C4 112.77(14) . . ?
C1 N1 Mg1 120.88(11) . . ?
C4 N1 Mg1 115.51(11) . . ?
C1 N1 Mg1 111.49(11) . 2_567 ?
C4 N1 Mg1 104.12(10) . 2_567 ?
Mg1 N1 Mg1 87.64(6) . 2_567 ?
C24 N2 C25 110.67(17) . . ?
C24 N2 C23 108.72(19) . . ?
C25 N2 C23 109.77(18) . . ?
C24 N2 Na1 110.39(14) . . ?
C25 N2 Na1 102.23(12) . . ?
C23 N2 Na1 114.94(14) . . ?
C27 N3 C28 109.1(2) . . ?
C27 N3 C26 110.68(17) . . ?
C28 N3 C26 110.30(18) . . ?
C27 N3 Na1 104.61(13) . . ?
C28 N3 Na1 115.85(13) . . ?
C26 N3 Na1 106.14(13) . . ?
N1 C1 C2 116.90(16) . . ?
N1 C1 C3 108.07(15) . . ?
C2 C1 C3 107.63(17) . . ?
N1 C1 H1 108.0 . . ?
C2 C1 H1 108.0 . . ?
C3 C1 H1 108.0 . . ?
C1 C2 H2A 109.5 . . ?
C1 C2 H2B 109.5 . . ?
H2A C2 H2B 109.5 . . ?
C1 C2 H2C 109.5 . . ?
H2A C2 H2C 109.5 . . ?
H2B C2 H2C 109.5 . . ?
C1 C3 H3A 109.5 . . ?
C1 C3 H3B 109.5 . . ?
H3A C3 H3B 109.5 . . ?
C1 C3 H3C 109.5 . . ?
H3A C3 H3C 109.5 . . ?
H3B C3 H3C 109.5 . . ?
N1 C4 C6 116.87(15) . . ?
N1 C4 C5 113.95(16) . . ?
C6 C4 C5 109.87(16) . . ?
N1 C4 H4 105.0 . . ?
C6 C4 H4 105.0 . . ?
C5 C4 H4 105.0 . . ?
C4 C5 H5A 109.5 . . ?
C4 C5 H5B 109.5 . . ?
H5A C5 H5B 109.5 . . ?
C4 C5 H5C 109.5 . . ?
H5A C5 H5C 109.5 . . ?
H5B C5 H5C 109.5 . . ?
C4 C6 H6A 109.5 . . ?
C4 C6 H6B 109.5 . . ?
H6A C6 H6B 109.5 . . ?
C4 C6 H6C 109.5 . . ?
H6A C6 H6C 109.5 . . ?
H6B C6 H6C 109.5 . . ?
C8 C7 Mg1 170.56(17) . . ?
C8 C7 Na1 91.68(13) . . ?
Mg1 C7 Na1 90.32(6) . . ?
C7 C8 C9 174.0(2) . . ?
C7 C8 Na1 62.92(11) . . ?
C9 C8 Na1 118.62(12) . . ?
C14 C9 C10 117.46(18) . . ?
C14 C9 C8 123.19(18) . . ?
C10 C9 C8 119.22(18) . . ?
C11 C10 C9 120.9(2) . . ?
C11 C10 H10 119.5 . . ?
C9 C10 H10 119.5 . . ?
C12 C11 C10 120.5(2) . . ?
C12 C11 H11 119.7 . . ?
C10 C11 H11 119.7 . . ?
C13 C12 C11 119.3(2) . . ?
C13 C12 H12 120.4 . . ?
C11 C12 H12 120.4 . . ?
C12 C13 C14 120.7(2) . . ?
C12 C13 H13 119.7 . . ?
C14 C13 H13 119.7 . . ?
C9 C14 C13 121.14(19) . . ?
C9 C14 H14 119.4 . . ?
C13 C14 H14 119.4 . . ?
C16 C15 Mg1 171.66(15) . . ?
C16 C15 Na1 91.67(12) . . ?
Mg1 C15 Na1 88.88(6) . . ?
C15 C16 C17 175.36(18) . . ?
C15 C16 Na1 63.17(11) . . ?
C17 C16 Na1 121.45(11) . . ?
C18 C17 C22 118.05(16) . . ?
C18 C17 C16 120.58(16) . . ?
C22 C17 C16 121.35(16) . . ?
C19 C18 C17 120.67(18) . . ?
C19 C18 H18 119.7 . . ?
C17 C18 H18 119.7 . . ?
C20 C19 C18 120.4(2) . . ?
C20 C19 H19 119.8 . . ?
C18 C19 H19 119.8 . . ?
C19 C20 C21 119.79(19) . . ?
C19 C20 H20 120.1 . . ?
C21 C20 H20 120.1 . . ?
C20 C21 C22 120.31(18) . . ?
C20 C21 H21 119.8 . . ?
C22 C21 H21 119.8 . . ?
C21 C22 C17 120.77(17) . . ?
C21 C22 H22 119.6 . . ?
C17 C22 H22 119.6 . . ?
N2 C23 H23A 109.5 . . ?
N2 C23 H23B 109.5 . . ?
H23A C23 H23B 109.5 . . ?
N2 C23 H23C 109.5 . . ?
H23A C23 H23C 109.5 . . ?
H23B C23 H23C 109.5 . . ?
N2 C24 H24A 109.5 . . ?
N2 C24 H24B 109.5 . . ?
H24A C24 H24B 109.5 . . ?
N2 C24 H24C 109.5 . . ?
H24A C24 H24C 109.5 . . ?
H24B C24 H24C 109.5 . . ?
N2 C25 C26 114.00(18) . . ?
N2 C25 Na1 50.41(9) . . ?
C26 C25 Na1 79.61(11) . . ?
N2 C25 H25A 108.8 . . ?
C26 C25 H25A 108.8 . . ?
Na1 C25 H25A 87.5 . . ?
N2 C25 H25B 108.8 . . ?
C26 C25 H25B 108.8 . . ?
Na1 C25 H25B 158.3 . . ?
H25A C25 H25B 107.6 . . ?
N3 C26 C25 113.61(17) . . ?
N3 C26 H26A 108.8 . . ?
C25 C26 H26A 108.8 . . ?
N3 C26 H26B 108.8 . . ?
C25 C26 H26B 108.8 . . ?
H26A C26 H26B 107.7 . . ?
N3 C27 H27A 109.5 . . ?
N3 C27 H27B 109.5 . . ?
H27A C27 H27B 109.5 . . ?
N3 C27 H27C 109.5 . . ?
H27A C27 H27C 109.5 . . ?
H27B C27 H27C 109.5 . . ?
N3 C28 H28A 109.5 . . ?
N3 C28 H28B 109.5 . . ?
H28A C28 H28B 109.5 . . ?
N3 C28 H28C 109.5 . . ?
H28A C28 H28C 109.5 . . ?
H28B C28 H28C 109.5 . . ?

loop_
_geom_bond_atom_site_label_1
_geom_bond_atom_site_label_2
_geom_bond_distance
_geom_bond_site_symmetry_2
_geom_bond_publ_flag
Na1 N2 2.4584(19) . ?
Na1 N3 2.4724(18) . ?
Na1 C7 2.5268(19) . ?
Na1 C15 2.5631(18) . ?
Na1 C8 2.8367(19) . ?
Na1 C16 2.8710(19) . ?
Na1 C25 3.118(2) . ?
Na1 Mg1 3.3430(9) . ?
Mg1 N1 2.1118(15) . ?
Mg1 N1 2.1469(15) 2_567 ?
Mg1 C7 2.1747(19) . ?
Mg1 C15 2.1968(18) . ?
Mg1 Mg1 2.9490(10) 2_567 ?
N1 C1 1.498(2) . ?
N1 C4 1.509(2) . ?
N1 Mg1 2.1469(15) 2_567 ?
N2 C24 1.462(3) . ?
N2 C25 1.466(3) . ?
N2 C23 1.468(3) . ?
N3 C27 1.463(3) . ?
N3 C28 1.470(3) . ?
N3 C26 1.473(3) . ?
C1 C2 1.515(3) . ?
C1 C3 1.526(3) . ?
C1 H1 1.0000 . ?
C2 H2A 0.9800 . ?
C2 H2B 0.9800 . ?
C2 H2C 0.9800 . ?
C3 H3A 0.9800 . ?
C3 H3B 0.9800 . ?
C3 H3C 0.9800 . ?
C4 C6 1.534(3) . ?
C4 C5 1.534(3) . ?
C4 H4 1.0000 . ?
C5 H5A 0.9800 . ?
C5 H5B 0.9800 . ?
C5 H5C 0.9800 . ?
C6 H6A 0.9800 . ?
C6 H6B 0.9800 . ?
C6 H6C 0.9800 . ?
C7 C8 1.217(3) . ?
C8 C9 1.447(2) . ?
C9 C14 1.385(3) . ?
C9 C10 1.392(3) . ?
C10 C11 1.386(3) . ?
C10 H10 0.9500 . ?
C11 C12 1.372(3) . ?
C11 H11 0.9500 . ?
C12 C13 1.365(3) . ?
C12 H12 0.9500 . ?
C13 C14 1.385(3) . ?
C13 H13 0.9500 . ?
C14 H14 0.9500 . ?
C15 C16 1.221(2) . ?
C16 C17 1.446(2) . ?
C17 C18 1.393(3) . ?
C17 C22 1.401(2) . ?
C18 C19 1.389(3) . ?
C18 H18 0.9500 . ?
C19 C20 1.377(3) . ?
C19 H19 0.9500 . ?
C20 C21 1.378(3) . ?
C20 H20 0.9500 . ?
C21 C22 1.383(3) . ?
C21 H21 0.9500 . ?
C22 H22 0.9500 . ?
C23 H23A 0.9800 . ?
C23 H23B 0.9800 . ?
C23 H23C 0.9800 . ?
C24 H24A 0.9800 . ?
C24 H24B 0.9800 . ?
C24 H24C 0.9800 . ?
C25 C26 1.512(3) . ?
C25 H25A 0.9900 . ?
C25 H25B 0.9900 . ?
C26 H26A 0.9900 . ?
C26 H26B 0.9900 . ?
C27 H27A 0.9800 . ?
C27 H27B 0.9800 . ?
C27 H27C 0.9800 . ?
C28 H28A 0.9800 . ?
C28 H28B 0.9800 . ?
C28 H28C 0.9800 . ?

loop_
_geom_torsion_atom_site_label_1
_geom_torsion_atom_site_label_2
_geom_torsion_atom_site_label_3
_geom_torsion_atom_site_label_4
_geom_torsion
_geom_torsion_site_symmetry_1
_geom_torsion_site_symmetry_2
_geom_torsion_site_symmetry_3
_geom_torsion_site_symmetry_4
_geom_torsion_publ_flag
N2 Na1 Mg1 N1 38.4(2) . . . . ?
N3 Na1 Mg1 N1 179.06(8) . . . . ?
C7 Na1 Mg1 N1 85.74(9) . . . . ?
C15 Na1 Mg1 N1 -93.37(9) . . . . ?
C8 Na1 Mg1 N1 81.42(8) . . . . ?
C16 Na1 Mg1 N1 -97.23(8) . . . . ?
C25 Na1 Mg1 N1 126.05(15) . . . . ?
N2 Na1 Mg1 N1 -137.52(18) . . . 2_567 ?
N3 Na1 Mg1 N1 3.11(8) . . . 2_567 ?
C7 Na1 Mg1 N1 -90.21(9) . . . 2_567 ?
C15 Na1 Mg1 N1 90.68(8) . . . 2_567 ?
C8 Na1 Mg1 N1 -94.54(7) . . . 2_567 ?
C16 Na1 Mg1 N1 86.82(7) . . . 2_567 ?
C25 Na1 Mg1 N1 -49.90(15) . . . 2_567 ?
N2 Na1 Mg1 C7 -47.31(19) . . . . ?
N3 Na1 Mg1 C7 93.32(9) . . . . ?
C15 Na1 Mg1 C7 -179.11(9) . . . . ?
C8 Na1 Mg1 C7 -4.33(8) . . . . ?
C16 Na1 Mg1 C7 177.03(8) . . . . ?
C25 Na1 Mg1 C7 40.31(15) . . . . ?
N2 Na1 Mg1 C15 131.8(2) . . . . ?
N3 Na1 Mg1 C15 -87.57(8) . . . . ?
C7 Na1 Mg1 C15 179.11(9) . . . . ?
C8 Na1 Mg1 C15 174.78(8) . . . . ?
C16 Na1 Mg1 C15 -3.86(7) . . . . ?
C25 Na1 Mg1 C15 -140.58(15) . . . . ?
N2 Na1 Mg1 Mg1 -118.4(3) . . . 2_567 ?
N3 Na1 Mg1 Mg1 22.3(3) . . . 2_567 ?
C7 Na1 Mg1 Mg1 -71.1(3) . . . 2_567 ?
C15 Na1 Mg1 Mg1 109.8(3) . . . 2_567 ?
C8 Na1 Mg1 Mg1 -75.4(3) . . . 2_567 ?
C16 Na1 Mg1 Mg1 106.0(3) . . . 2_567 ?
C25 Na1 Mg1 Mg1 -30.7(4) . . . 2_567 ?
N1 Mg1 N1 C1 -113.75(14) 2_567 . . . ?
C7 Mg1 N1 C1 127.24(13) . . . . ?
C15 Mg1 N1 C1 6.40(15) . . . . ?
Mg1 Mg1 N1 C1 -113.75(14) 2_567 . . . ?
Na1 Mg1 N1 C1 69.41(14) . . . . ?
N1 Mg1 N1 C4 104.53(12) 2_567 . . . ?
C7 Mg1 N1 C4 -14.48(14) . . . . ?
C15 Mg1 N1 C4 -135.33(12) . . . . ?
Mg1 Mg1 N1 C4 104.53(12) 2_567 . . . ?
Na1 Mg1 N1 C4 -72.32(13) . . . . ?
N1 Mg1 N1 Mg1 0.0 2_567 . . 2_567 ?
C7 Mg1 N1 Mg1 -119.01(7) . . . 2_567 ?
C15 Mg1 N1 Mg1 120.14(7) . . . 2_567 ?
Na1 Mg1 N1 Mg1 -176.85(5) . . . 2_567 ?
N3 Na1 N2 C24 94.63(15) . . . . ?
C7 Na1 N2 C24 -158.20(14) . . . . ?
C15 Na1 N2 C24 -7.6(2) . . . . ?
C8 Na1 N2 C24 -160.63(15) . . . . ?
C16 Na1 N2 C24 7.83(18) . . . . ?
C25 Na1 N2 C24 117.8(2) . . . . ?
Mg1 Na1 N2 C24 -121.1(2) . . . . ?
N3 Na1 N2 C25 -23.14(13) . . . . ?
C7 Na1 N2 C25 84.03(16) . . . . ?
C15 Na1 N2 C25 -125.35(15) . . . . ?
C8 Na1 N2 C25 81.60(14) . . . . ?
C16 Na1 N2 C25 -109.94(13) . . . . ?
Mg1 Na1 N2 C25 121.1(2) . . . . ?
N3 Na1 N2 C23 -141.98(16) . . . . ?
C7 Na1 N2 C23 -34.81(18) . . . . ?
C15 Na1 N2 C23 115.80(17) . . . . ?
C8 Na1 N2 C23 -37.24(16) . . . . ?
C16 Na1 N2 C23 131.22(14) . . . . ?
C25 Na1 N2 C23 -118.8(2) . . . . ?
Mg1 Na1 N2 C23 2.2(3) . . . . ?
N2 Na1 N3 C27 112.17(14) . . . . ?
C7 Na1 N3 C27 -13.05(15) . . . . ?
C15 Na1 N3 C27 -101.17(14) . . . . ?
C8 Na1 N3 C27 13.41(15) . . . . ?
C16 Na1 N3 C27 -123.28(14) . . . . ?
C25 Na1 N3 C27 98.83(15) . . . . ?
Mg1 Na1 N3 C27 -57.47(14) . . . . ?
N2 Na1 N3 C28 -127.72(18) . . . . ?
C7 Na1 N3 C28 107.06(17) . . . . ?
C15 Na1 N3 C28 18.95(18) . . . . ?
C8 Na1 N3 C28 133.52(17) . . . . ?
C16 Na1 N3 C28 -3.17(18) . . . . ?
C25 Na1 N3 C28 -141.05(19) . . . . ?
Mg1 Na1 N3 C28 62.64(18) . . . . ?
N2 Na1 N3 C26 -4.92(13) . . . . ?
C7 Na1 N3 C26 -130.14(13) . . . . ?
C15 Na1 N3 C26 141.74(13) . . . . ?
C8 Na1 N3 C26 -103.68(13) . . . . ?
C16 Na1 N3 C26 119.63(13) . . . . ?
C25 Na1 N3 C26 -18.26(12) . . . . ?
Mg1 Na1 N3 C26 -174.56(11) . . . . ?
C4 N1 C1 C2 59.9(2) . . . . ?
Mg1 N1 C1 C2 -82.80(19) . . . . ?
Mg1 N1 C1 C2 176.60(14) 2_567 . . . ?
C4 N1 C1 C3 -178.59(14) . . . . ?
Mg1 N1 C1 C3 38.73(18) . . . . ?
Mg1 N1 C1 C3 -61.88(16) 2_567 . . . ?
C1 N1 C4 C6 -83.7(2) . . . . ?
Mg1 N1 C4 C6 61.14(19) . . . . ?
Mg1 N1 C4 C6 155.33(14) 2_567 . . . ?
C1 N1 C4 C5 46.3(2) . . . . ?
Mg1 N1 C4 C5 -168.93(12) . . . . ?
Mg1 N1 C4 C5 -74.74(16) 2_567 . . . ?
N1 Mg1 C7 C8 -30.1(10) . . . . ?
N1 Mg1 C7 C8 -136.5(9) 2_567 . . . ?
C15 Mg1 C7 C8 101.6(9) . . . . ?
Mg1 Mg1 C7 C8 -84.8(9) 2_567 . . . ?
Na1 Mg1 C7 C8 102.3(9) . . . . ?
N1 Mg1 C7 Na1 -132.38(6) . . . . ?
N1 Mg1 C7 Na1 121.22(6) 2_567 . . . ?
C15 Mg1 C7 Na1 -0.69(7) . . . . ?
Mg1 Mg1 C7 Na1 172.92(4) 2_567 . . . ?
N2 Na1 C7 C8 -5.55(17) . . . . ?
N3 Na1 C7 C8 83.53(14) . . . . ?
C15 Na1 C7 C8 -170.18(14) . . . . ?
C16 Na1 C7 C8 -173.60(12) . . . . ?
C25 Na1 C7 C8 26.37(16) . . . . ?
Mg1 Na1 C7 C8 -170.77(17) . . . . ?
N2 Na1 C7 Mg1 165.22(7) . . . . ?
N3 Na1 C7 Mg1 -105.70(7) . . . . ?
C15 Na1 C7 Mg1 0.59(6) . . . . ?
C8 Na1 C7 Mg1 170.77(17) . . . . ?
C16 Na1 C7 Mg1 -2.83(8) . . . . ?
C25 Na1 C7 Mg1 -162.86(7) . . . . ?
Mg1 C7 C8 C9 4(3) . . . . ?
Na1 C7 C8 C9 106.3(18) . . . . ?
Mg1 C7 C8 Na1 -102.2(9) . . . . ?
N2 Na1 C8 C7 175.50(14) . . . . ?
N3 Na1 C8 C7 -105.42(14) . . . . ?
C15 Na1 C8 C7 10.15(14) . . . . ?
C16 Na1 C8 C7 8.23(16) . . . . ?
C25 Na1 C8 C7 -157.24(14) . . . . ?
Mg1 Na1 C8 C7 6.57(12) . . . . ?
N2 Na1 C8 C9 2.08(15) . . . . ?
N3 Na1 C8 C9 81.16(15) . . . . ?
C7 Na1 C8 C9 -173.4(2) . . . . ?
C15 Na1 C8 C9 -163.28(14) . . . . ?
C16 Na1 C8 C9 -165.19(13) . . . . ?
C25 Na1 C8 C9 29.34(15) . . . . ?
Mg1 Na1 C8 C9 -166.85(15) . . . . ?
C7 C8 C9 C14 -179(100) . . . . ?
Na1 C8 C9 C14 -75.6(2) . . . . ?
C7 C8 C9 C10 -3.2(19) . . . . ?
Na1 C8 C9 C10 100.0(2) . . . . ?
C14 C9 C10 C11 -0.4(4) . . . . ?
C8 C9 C10 C11 -176.3(3) . . . . ?
C9 C10 C11 C12 -0.4(5) . . . . ?
C10 C11 C12 C13 1.2(5) . . . . ?
C11 C12 C13 C14 -1.2(4) . . . . ?
C10 C9 C14 C13 0.5(3) . . . . ?
C8 C9 C14 C13 176.2(2) . . . . ?
C12 C13 C14 C9 0.3(4) . . . . ?
N1 Mg1 C15 C16 -136.2(10) . . . . ?
N1 Mg1 C15 C16 -27.5(10) 2_567 . . . ?
C7 Mg1 C15 C16 94.6(10) . . . . ?
Mg1 Mg1 C15 C16 -78.8(10) 2_567 . . . ?
Na1 Mg1 C15 C16 93.9(10) . . . . ?
N1 Mg1 C15 Na1 129.94(6) . . . . ?
N1 Mg1 C15 Na1 -121.36(6) 2_567 . . . ?
C7 Mg1 C15 Na1 0.68(7) . . . . ?
Mg1 Mg1 C15 Na1 -172.65(5) 2_567 . . . ?
N2 Na1 C15 C16 30.91(19) . . . . ?
N3 Na1 C15 C16 -61.87(13) . . . . ?
C7 Na1 C15 C16 -172.26(12) . . . . ?
C8 Na1 C15 C16 -176.64(11) . . . . ?
C25 Na1 C15 C16 -25.4(2) . . . . ?
Mg1 Na1 C15 C16 -171.68(15) . . . . ?
N2 Na1 C15 Mg1 -157.41(11) . . . . ?
N3 Na1 C15 Mg1 109.81(7) . . . . ?
C7 Na1 C15 Mg1 -0.58(6) . . . . ?
C8 Na1 C15 Mg1 -4.96(7) . . . . ?
C16 Na1 C15 Mg1 171.68(15) . . . . ?
C25 Na1 C15 Mg1 146.27(12) . . . . ?
Mg1 C15 C16 C17 81(3) . . . . ?
Na1 C15 C16 C17 174(2) . . . . ?
Mg1 C15 C16 Na1 -93.7(10) . . . . ?
N2 Na1 C16 C15 -160.48(12) . . . . ?
N3 Na1 C16 C15 122.70(12) . . . . ?
C7 Na1 C16 C15 7.99(13) . . . . ?
C8 Na1 C16 C15 4.32(15) . . . . ?
C25 Na1 C16 C15 165.51(12) . . . . ?
Mg1 Na1 C16 C15 5.97(11) . . . . ?
N2 Na1 C16 C17 20.07(16) . . . . ?
N3 Na1 C16 C17 -56.75(14) . . . . ?
C7 Na1 C16 C17 -171.46(13) . . . . ?
C15 Na1 C16 C17 -179.4(2) . . . . ?
C8 Na1 C16 C17 -175.13(12) . . . . ?
C25 Na1 C16 C17 -13.94(16) . . . . ?
Mg1 Na1 C16 C17 -173.48(14) . . . . ?
C15 C16 C17 C18 -50(2) . . . . ?
Na1 C16 C17 C18 123.92(17) . . . . ?
C15 C16 C17 C22 129(2) . . . . ?
Na1 C16 C17 C22 -57.5(2) . . . . ?
C22 C17 C18 C19 -0.8(3) . . . . ?
C16 C17 C18 C19 177.8(2) . . . . ?
C17 C18 C19 C20 -0.4(4) . . . . ?
C18 C19 C20 C21 1.1(4) . . . . ?
C19 C20 C21 C22 -0.6(4) . . . . ?
C20 C21 C22 C17 -0.6(3) . . . . ?
C18 C17 C22 C21 1.3(3) . . . . ?
C16 C17 C22 C21 -177.32(18) . . . . ?
C24 N2 C25 C26 -66.2(2) . . . . ?
C23 N2 C25 C26 173.81(17) . . . . ?
Na1 N2 C25 C26 51.37(18) . . . . ?
C24 N2 C25 Na1 -117.6(2) . . . . ?
C23 N2 C25 Na1 122.43(17) . . . . ?
N3 Na1 C25 N2 150.82(16) . . . . ?
C7 Na1 C25 N2 -114.10(14) . . . . ?
C15 Na1 C25 N2 104.64(18) . . . . ?
C8 Na1 C25 N2 -103.03(14) . . . . ?
C16 Na1 C25 N2 90.98(15) . . . . ?
Mg1 Na1 C25 N2 -143.23(14) . . . . ?
N2 Na1 C25 C26 -133.48(19) . . . . ?
N3 Na1 C25 C26 17.34(11) . . . . ?
C7 Na1 C25 C26 112.42(12) . . . . ?
C15 Na1 C25 C26 -28.8(2) . . . . ?
C8 Na1 C25 C26 123.49(12) . . . . ?
C16 Na1 C25 C26 -42.50(14) . . . . ?
Mg1 Na1 C25 C26 83.29(18) . . . . ?
C27 N3 C26 C25 -79.5(2) . . . . ?
C28 N3 C26 C25 159.73(19) . . . . ?
Na1 N3 C26 C25 33.50(19) . . . . ?
N2 C25 C26 N3 -63.0(2) . . . . ?
Na1 C25 C26 N3 -25.30(15) . . . . ?
